data_4035522
loop_
_publ_author_name
'Liu, Peiye'
'Clark, Ronald J.'
'Zhu, Lei'

_publ_section_title
;
 Synthesis of 1-Cyanoalkynes and Their Ruthenium(II)-Catalyzed
 Cycloaddition with Organic Azides to Afford 4-Cyano-1,2,3-triazoles.
;
_journal_issue 9
_journal_name_full 'The Journal of organic chemistry'
_journal_page_first 5092
_journal_page_last 5103
_journal_paper_doi 10.1021/acs.joc.8b00424
_journal_volume 83
_journal_year 2018
_chemical_formula_moiety 'C17 H13 N5 O3'
_chemical_formula_sum 'C17 H13 N5 O3'
_chemical_formula_weight 335.32
_space_group_crystal_system monoclinic
_space_group_IT_number 4
_space_group_name_Hall 'P 2yb'
_space_group_name_H-M_alt 'P 1 21 1'
_atom_sites_solution_hydrogens geom
_audit_creation_method SHELXL-2014/7
_cell_angle_alpha 90
_cell_angle_beta 108.7114(6)
_cell_angle_gamma 90
_cell_formula_units_Z 4
_cell_length_a 8.4077(5)
_cell_length_b 16.3992(9)
_cell_length_c 12.0895(6)
_cell_measurement_reflns_used 9880
_cell_measurement_temperature 103(2)
_cell_measurement_theta_max 29.27
_cell_measurement_theta_min 2.17
_cell_volume 1578.79(15)
_computing_cell_refinement 'Bruker SAINT'
_computing_data_collection 'Bruker APEX2'
_computing_data_reduction 'Bruker SAINT'
_computing_molecular_graphics 'Bruker SHELXTL'
_computing_publication_material 'Bruker SHELXTL'
_computing_structure_refinement 'SHELXL-2014/7 (Sheldrick, 2014)'
_computing_structure_solution 'SHELXS-97 (Sheldrick 2008)'
_diffrn_ambient_temperature 103(2)
_diffrn_measured_fraction_theta_full 1.000
_diffrn_measured_fraction_theta_max 0.954
_diffrn_measurement_device_type 'Bruker APEX-II CCD'
_diffrn_measurement_method '\f and \w scans'
_diffrn_radiation_type MoK\a
_diffrn_radiation_wavelength 0.71073
_diffrn_reflns_av_R_equivalents 0.0229
_diffrn_reflns_av_unetI/netI 0.0261
_diffrn_reflns_Laue_measured_fraction_full 1.000
_diffrn_reflns_Laue_measured_fraction_max 0.954
_diffrn_reflns_limit_h_max 11
_diffrn_reflns_limit_h_min -11
_diffrn_reflns_limit_k_max 22
_diffrn_reflns_limit_k_min -22
_diffrn_reflns_limit_l_max 16
_diffrn_reflns_limit_l_min -15
_diffrn_reflns_number 19611
_diffrn_reflns_point_group_measured_fraction_full 0.999
_diffrn_reflns_point_group_measured_fraction_max 0.930
_diffrn_reflns_theta_full 25.242
_diffrn_reflns_theta_max 29.336
_diffrn_reflns_theta_min 1.778
_exptl_absorpt_coefficient_mu 0.101
_exptl_absorpt_correction_T_max 0.7459
_exptl_absorpt_correction_T_min 0.7210
_exptl_absorpt_correction_type empirical
_exptl_absorpt_process_details SADABS
_exptl_crystal_colour colourless
_exptl_crystal_density_diffrn 1.411
_exptl_crystal_description irregular
_exptl_crystal_F_000 696
_exptl_crystal_size_max 0.464
_exptl_crystal_size_mid 0.368
_exptl_crystal_size_min 0.280
_refine_diff_density_max 0.267
_refine_diff_density_min -0.328
_refine_diff_density_rms 0.099
_refine_ls_abs_structure_details
; 
 Flack x determined using 3521 quotients [(I+)-(I-)]/[(I+)+(I-)] 
 (Parsons, Flack and Wagner, Acta Cryst. B69 (2013) 249-259). 
;
_refine_ls_abs_structure_Flack -0.2(2)
_refine_ls_extinction_method none
_refine_ls_goodness_of_fit_ref 1.006
_refine_ls_hydrogen_treatment constr
_refine_ls_matrix_type full
_refine_ls_number_parameters 451
_refine_ls_number_reflns 8074
_refine_ls_number_restraints 1
_refine_ls_restrained_S_all 1.006
_refine_ls_R_factor_all 0.0328
_refine_ls_R_factor_gt 0.0315
_refine_ls_shift/su_max 0.000
_refine_ls_shift/su_mean 0.000
_refine_ls_structure_factor_coef Fsqd
_refine_ls_weighting_details 'w=1/[\s^2^(Fo^2^)+(0.0377P)^2^+0.3459P] where P=(Fo^2^+2Fc^2^)/3'
_refine_ls_weighting_scheme calc
_refine_ls_wR_factor_gt 0.0752
_refine_ls_wR_factor_ref 0.0761
_reflns_Friedel_coverage 0.887
_reflns_Friedel_fraction_full 0.999
_reflns_Friedel_fraction_max 0.904
_reflns_number_gt 7779
_reflns_number_total 8074
_reflns_threshold_expression 'I > 2\s(I)'
_cod_data_source_file jo8b00424_si_003.cif
_cod_data_source_block zhu232
_cod_original_sg_symbol_H-M 'P 21'
_cod_database_code 4035522
_shelx_shelxl_version_number 2014/7
_shelx_space_group_comment
; 
The symmetry employed for this shelxl refinement is uniquely defined 
by the following loop, which should always be used as a source of 
symmetry information in preference to the above space-group names. 
They are only intended as comments. 
;
_shelx_estimated_absorpt_t_min 0.955
_shelx_estimated_absorpt_t_max 0.972
_exptl_absorpt_special_details SADABS

loop_
_space_group_symop_operation_xyz
'x, y, z'
'-x, y+1/2, -z'

loop_
_atom_site_label
_atom_site_type_symbol
_atom_site_fract_x
_atom_site_fract_y
_atom_site_fract_z
_atom_site_U_iso_or_equiv
_atom_site_adp_type
_atom_site_occupancy
_atom_site_site_symmetry_order
_atom_site_calc_flag
_atom_site_refinement_flags_posn
_atom_site_refinement_flags_adp
C1 C 0.7660(2) 0.46199(11) 0.50997(16) 0.0220(3) Uani 1 1 d . .
H1 H 0.6605 0.4349 0.4863 0.026 Uiso 1 1 calc R U
C2 C 0.8164(3) 0.50876(13) 0.43040(17) 0.0283(4) Uani 1 1 d . .
H2 H 0.7430 0.5146 0.3526 0.034 Uiso 1 1 calc R U
C3 C 0.9715(3) 0.54671(12) 0.46334(19) 0.0306(4) Uani 1 1 d . .
H3 H 1.0047 0.5781 0.4084 0.037 Uiso 1 1 calc R U
C4 C 1.0788(3) 0.53861(11) 0.57777(19) 0.0264(4) Uani 1 1 d . .
H4 H 1.1865 0.5635 0.6002 0.032 Uiso 1 1 calc R U
C5 C 1.0296(2) 0.49464(11) 0.65869(16) 0.0207(3) Uani 1 1 d . .
H5 H 1.1015 0.4908 0.7372 0.025 Uiso 1 1 calc R U
C6 C 0.8729(2) 0.45578(10) 0.62427(15) 0.0175(3) Uani 1 1 d . .
C7 C 0.6769(2) 0.37333(11) 0.68096(15) 0.0183(3) Uani 1 1 d . .
H7A H 0.6721 0.3273 0.6270 0.022 Uiso 1 1 calc R U
H7B H 0.5864 0.4124 0.6420 0.022 Uiso 1 1 calc R U
C8 C 0.6547(2) 0.34230(10) 0.79391(15) 0.0179(3) Uani 1 1 d . .
H8A H 0.5701 0.2980 0.7756 0.021 Uiso 1 1 calc R U
H8B H 0.7624 0.3194 0.8445 0.021 Uiso 1 1 calc R U
C9 C 0.5571(2) 0.49941(11) 0.97113(16) 0.0199(3) Uani 1 1 d . .
C10 C 0.6797(2) 0.44711(10) 0.95827(15) 0.0170(3) Uani 1 1 d . .
C11 C 0.8540(2) 0.43631(10) 1.03441(14) 0.0167(3) Uani 1 1 d . .
C12 C 0.8871(2) 0.43975(11) 1.15554(15) 0.0202(3) Uani 1 1 d . .
H12 H 0.7975 0.4482 1.1862 0.024 Uiso 1 1 calc R U
C13 C 1.0496(2) 0.43095(11) 1.23083(15) 0.0205(3) Uani 1 1 d . .
H13 H 1.0730 0.4328 1.3131 0.025 Uiso 1 1 calc R U
C14 C 1.1774(2) 0.41932(10) 1.18294(15) 0.0192(3) Uani 1 1 d . .
C15 C 1.1499(2) 0.41672(11) 1.06358(15) 0.0200(3) Uani 1 1 d . .
H15 H 1.2406 0.4092 1.0338 0.024 Uiso 1 1 calc R U
C16 C 0.9861(2) 0.42544(11) 0.98860(15) 0.0181(3) Uani 1 1 d . .
H16 H 0.9638 0.4240 0.9065 0.022 Uiso 1 1 calc R U
C17 C 0.5729(2) 0.56010(11) 1.05917(17) 0.0226(4) Uani 1 1 d . .
N1 N 0.60044(17) 0.40763(9) 0.85724(12) 0.0176(3) Uani 1 1 d . .
N2 N 0.43955(18) 0.43344(10) 0.81095(14) 0.0227(3) Uani 1 1 d . .
N3 N 0.41271(19) 0.48972(10) 0.87981(14) 0.0245(3) Uani 1 1 d . .
N4 N 0.5878(2) 0.60890(11) 1.12957(17) 0.0312(4) Uani 1 1 d . .
N5 N 1.3501(2) 0.41023(10) 1.26270(14) 0.0234(3) Uani 1 1 d . .
O1 O 0.83660(15) 0.41262(8) 0.71066(10) 0.0182(2) Uani 1 1 d . .
O2 O 1.46627(17) 0.42238(9) 1.22370(13) 0.0281(3) Uani 1 1 d . .
O3 O 1.36956(19) 0.39070(10) 1.36452(13) 0.0355(4) Uani 1 1 d . .
C21 C -0.0527(2) 0.70258(11) 0.15235(15) 0.0201(3) Uani 1 1 d . .
H21 H -0.1590 0.7289 0.1277 0.024 Uiso 1 1 calc R U
C22 C 0.0053(2) 0.66043(12) 0.07249(16) 0.0242(4) Uani 1 1 d . .
H22 H -0.0639 0.6566 -0.0067 0.029 Uiso 1 1 calc R U
C23 C 0.1629(2) 0.62390(11) 0.10717(17) 0.0244(4) Uani 1 1 d . .
H23 H 0.2020 0.5965 0.0517 0.029 Uiso 1 1 calc R U
C24 C 0.2632(2) 0.62781(11) 0.22408(17) 0.0220(4) Uani 1 1 d . .
H24 H 0.3711 0.6031 0.2481 0.026 Uiso 1 1 calc R U
C25 C 0.2062(2) 0.66757(10) 0.30549(15) 0.0185(3) Uani 1 1 d . .
H25 H 0.2735 0.6691 0.3853 0.022 Uiso 1 1 calc R U
C26 C 0.0486(2) 0.70530(10) 0.26901(14) 0.0164(3) Uani 1 1 d . .
C27 C -0.1499(2) 0.78816(11) 0.32312(14) 0.0180(3) Uani 1 1 d . .
H27A H -0.2453 0.7519 0.2835 0.022 Uiso 1 1 calc R U
H27B H -0.1462 0.8330 0.2691 0.022 Uiso 1 1 calc R U
C28 C -0.1701(2) 0.82229(10) 0.43438(15) 0.0180(3) Uani 1 1 d . .
H28A H -0.0615 0.8452 0.4837 0.022 Uiso 1 1 calc R U
H28B H -0.2533 0.8671 0.4145 0.022 Uiso 1 1 calc R U
C29 C -0.2739(2) 0.67417(10) 0.62124(15) 0.0180(3) Uani 1 1 d . .
C30 C -0.1477(2) 0.72243(10) 0.60461(15) 0.0157(3) Uani 1 1 d . .
C31 C 0.0274(2) 0.73379(10) 0.67999(14) 0.0154(3) Uani 1 1 d . .
C32 C 0.0615(2) 0.73260(10) 0.80148(15) 0.0184(3) Uani 1 1 d . .
H32 H -0.0277 0.7256 0.8329 0.022 Uiso 1 1 calc R U
C33 C 0.2250(2) 0.74160(11) 0.87603(14) 0.0194(3) Uani 1 1 d . .
H33 H 0.2490 0.7410 0.9584 0.023 Uiso 1 1 calc R U
C34 C 0.3525(2) 0.75148(10) 0.82755(15) 0.0180(3) Uani 1 1 d . .
C35 C 0.3237(2) 0.75144(11) 0.70784(15) 0.0192(3) Uani 1 1 d . .
H35 H 0.4140 0.7573 0.6773 0.023 Uiso 1 1 calc R U
C36 C 0.1597(2) 0.74258(11) 0.63379(15) 0.0186(3) Uani 1 1 d . .
H36 H 0.1371 0.7425 0.5516 0.022 Uiso 1 1 calc R U
C37 C -0.2677(2) 0.61996(11) 0.71529(16) 0.0199(3) Uani 1 1 d . .
N21 N -0.22557(17) 0.75934(9) 0.50077(12) 0.0168(3) Uani 1 1 d . .
N22 N -0.38807(18) 0.73583(10) 0.45667(13) 0.0211(3) Uani 1 1 d . .
N23 N -0.41833(18) 0.68376(10) 0.52934(13) 0.0210(3) Uani 1 1 d . .
N24 N -0.2659(2) 0.57746(10) 0.79074(15) 0.0286(3) Uani 1 1 d . .
N25 N 0.52537(19) 0.76396(9) 0.90665(13) 0.0199(3) Uani 1 1 d . .
O21 O 0.00405(14) 0.74345(8) 0.35601(10) 0.0189(2) Uani 1 1 d . .
O22 O 0.64166(16) 0.75193(9) 0.86755(12) 0.0260(3) Uani 1 1 d . .
O23 O 0.54413(17) 0.78678(9) 1.00668(12) 0.0282(3) Uani 1 1 d . .

loop_
_atom_site_aniso_label
_atom_site_aniso_U_11
_atom_site_aniso_U_22
_atom_site_aniso_U_33
_atom_site_aniso_U_23
_atom_site_aniso_U_13
_atom_site_aniso_U_12
C1 0.0229(8) 0.0257(9) 0.0184(8) -0.0014(7) 0.0081(7) -0.0003(7)
C2 0.0385(11) 0.0298(10) 0.0196(9) 0.0015(7) 0.0136(8) 0.0036(8)
C3 0.0462(12) 0.0217(9) 0.0343(11) 0.0016(8) 0.0275(10) -0.0005(8)
C4 0.0284(9) 0.0181(8) 0.0389(11) -0.0053(7) 0.0194(8) -0.0040(7)
C5 0.0196(8) 0.0181(8) 0.0256(9) -0.0041(6) 0.0089(7) 0.0000(6)
C6 0.0196(8) 0.0162(7) 0.0189(8) -0.0012(6) 0.0093(6) 0.0012(6)
C7 0.0161(7) 0.0218(8) 0.0165(8) -0.0013(6) 0.0047(6) -0.0024(6)
C8 0.0186(8) 0.0172(7) 0.0186(8) -0.0006(6) 0.0070(6) -0.0016(6)
C9 0.0165(7) 0.0219(8) 0.0238(8) 0.0009(7) 0.0100(6) -0.0006(6)
C10 0.0167(7) 0.0184(8) 0.0176(8) 0.0020(6) 0.0081(6) -0.0008(6)
C11 0.0164(7) 0.0148(7) 0.0187(8) -0.0002(6) 0.0056(6) -0.0001(6)
C12 0.0216(8) 0.0198(8) 0.0211(8) 0.0001(6) 0.0097(7) 0.0001(6)
C13 0.0257(9) 0.0187(8) 0.0162(8) -0.0003(6) 0.0054(7) -0.0006(7)
C14 0.0187(8) 0.0162(7) 0.0198(8) 0.0007(6) 0.0021(6) -0.0014(6)
C15 0.0163(7) 0.0213(8) 0.0221(8) -0.0004(7) 0.0060(6) 0.0003(6)
C16 0.0176(7) 0.0208(8) 0.0163(7) 0.0006(6) 0.0058(6) 0.0004(6)
C17 0.0179(8) 0.0235(8) 0.0300(9) 0.0009(7) 0.0130(7) 0.0006(6)
N1 0.0145(6) 0.0195(7) 0.0189(7) 0.0016(6) 0.0056(5) -0.0006(5)
N2 0.0151(6) 0.0276(8) 0.0253(8) 0.0003(6) 0.0065(6) 0.0002(6)
N3 0.0170(7) 0.0291(8) 0.0280(8) -0.0002(7) 0.0082(6) 0.0016(6)
N4 0.0277(8) 0.0298(9) 0.0429(10) -0.0082(8) 0.0210(8) -0.0026(7)
N5 0.0206(7) 0.0211(7) 0.0238(7) 0.0004(6) 0.0003(6) -0.0013(6)
O1 0.0161(5) 0.0225(6) 0.0155(5) 0.0011(5) 0.0042(4) -0.0030(4)
O2 0.0192(6) 0.0304(7) 0.0317(7) -0.0006(6) 0.0041(5) -0.0020(5)
O3 0.0296(8) 0.0464(9) 0.0232(7) 0.0101(6) -0.0017(6) -0.0025(6)
C21 0.0173(7) 0.0259(8) 0.0168(8) 0.0018(6) 0.0049(6) -0.0030(6)
C22 0.0285(9) 0.0290(9) 0.0168(8) -0.0008(7) 0.0095(7) -0.0068(7)
C23 0.0334(10) 0.0210(8) 0.0255(9) -0.0027(7) 0.0187(8) -0.0035(7)
C24 0.0225(8) 0.0188(8) 0.0286(9) 0.0025(7) 0.0135(7) 0.0012(6)
C25 0.0168(7) 0.0196(8) 0.0194(8) 0.0025(6) 0.0064(6) -0.0007(6)
C26 0.0174(7) 0.0179(7) 0.0159(7) 0.0008(6) 0.0081(6) -0.0027(6)
C27 0.0160(7) 0.0213(8) 0.0166(7) 0.0033(6) 0.0051(6) 0.0029(6)
C28 0.0187(8) 0.0176(7) 0.0191(8) 0.0033(6) 0.0079(6) 0.0019(6)
C29 0.0175(7) 0.0189(8) 0.0192(8) -0.0006(6) 0.0080(6) 0.0000(6)
C30 0.0172(7) 0.0156(7) 0.0161(7) -0.0001(6) 0.0078(6) 0.0017(6)
C31 0.0160(7) 0.0137(7) 0.0167(7) -0.0003(6) 0.0054(6) 0.0006(6)
C32 0.0208(8) 0.0187(7) 0.0177(8) 0.0017(6) 0.0088(6) -0.0009(6)
C33 0.0237(8) 0.0191(7) 0.0148(7) 0.0006(6) 0.0053(6) 0.0010(7)
C34 0.0175(7) 0.0156(7) 0.0190(8) -0.0011(6) 0.0031(6) -0.0002(6)
C35 0.0177(7) 0.0215(8) 0.0197(8) -0.0026(6) 0.0079(6) -0.0010(6)
C36 0.0183(8) 0.0217(8) 0.0162(7) -0.0017(6) 0.0062(6) -0.0001(6)
C37 0.0225(8) 0.0186(8) 0.0212(8) -0.0022(6) 0.0105(7) -0.0011(6)
N21 0.0153(6) 0.0191(7) 0.0169(6) 0.0010(5) 0.0063(5) 0.0010(5)
N22 0.0152(6) 0.0265(7) 0.0220(7) 0.0019(6) 0.0066(6) 0.0000(6)
N23 0.0174(7) 0.0257(7) 0.0207(7) 0.0021(6) 0.0072(6) -0.0001(6)
N24 0.0426(10) 0.0226(8) 0.0264(8) 0.0019(6) 0.0189(7) -0.0008(7)
N25 0.0193(7) 0.0163(7) 0.0208(7) -0.0009(5) 0.0018(6) 0.0014(5)
O21 0.0164(5) 0.0259(6) 0.0140(5) 0.0012(5) 0.0044(4) 0.0053(5)
O22 0.0184(6) 0.0277(7) 0.0305(7) -0.0046(6) 0.0057(5) 0.0021(5)
O23 0.0267(7) 0.0337(7) 0.0195(6) -0.0049(6) 0.0011(5) 0.0011(6)

loop_
_atom_type_symbol
_atom_type_description
_atom_type_scat_dispersion_real
_atom_type_scat_dispersion_imag
_atom_type_scat_source
C C 0.0033 0.0016 'International Tables Vol C Tables 4.2.6.8 and 6.1.1.4'
H H 0.0000 0.0000 'International Tables Vol C Tables 4.2.6.8 and 6.1.1.4'
N N 0.0061 0.0033 'International Tables Vol C Tables 4.2.6.8 and 6.1.1.4'
O O 0.0106 0.0060 'International Tables Vol C Tables 4.2.6.8 and 6.1.1.4'

loop_
_geom_angle_atom_site_label_1
_geom_angle_atom_site_label_2
_geom_angle_atom_site_label_3
_geom_angle
C6 C1 C2 118.86(17)
C6 C1 H1 120.6
C2 C1 H1 120.6
C3 C2 C1 120.96(19)
C3 C2 H2 119.5
C1 C2 H2 119.5
C2 C3 C4 119.53(17)
C2 C3 H3 120.2
C4 C3 H3 120.2
C5 C4 C3 120.44(18)
C5 C4 H4 119.8
C3 C4 H4 119.8
C4 C5 C6 119.61(18)
C4 C5 H5 120.2
C6 C5 H5 120.2
O1 C6 C1 124.28(15)
O1 C6 C5 115.16(15)
C1 C6 C5 120.56(16)
O1 C7 C8 107.52(13)
O1 C7 H7A 110.2
C8 C7 H7A 110.2
O1 C7 H7B 110.2
C8 C7 H7B 110.2
H7A C7 H7B 108.5
N1 C8 C7 111.75(14)
N1 C8 H8A 109.3
C7 C8 H8A 109.3
N1 C8 H8B 109.3
C7 C8 H8B 109.3
H8A C8 H8B 107.9
N3 C9 C10 109.74(16)
N3 C9 C17 121.96(16)
C10 C9 C17 128.16(17)
N1 C10 C9 103.20(15)
N1 C10 C11 127.63(15)
C9 C10 C11 129.17(16)
C12 C11 C16 120.07(16)
C12 C11 C10 118.24(15)
C16 C11 C10 121.65(15)
C13 C12 C11 120.37(16)
C13 C12 H12 119.8
C11 C12 H12 119.8
C12 C13 C14 118.23(16)
C12 C13 H13 120.9
C14 C13 H13 120.9
C15 C14 C13 123.06(16)
C15 C14 N5 118.61(15)
C13 C14 N5 118.32(16)
C14 C15 C16 118.29(16)
C14 C15 H15 120.9
C16 C15 H15 120.9
C15 C16 C11 119.96(16)
C15 C16 H16 120.0
C11 C16 H16 120.0
N4 C17 C9 178.99(19)
N2 N1 C10 111.13(14)
N2 N1 C8 116.57(14)
C10 N1 C8 132.26(14)
N3 N2 N1 108.07(14)
N2 N3 C9 107.86(14)
O2 N5 O3 123.98(16)
O2 N5 C14 118.10(15)
O3 N5 C14 117.92(16)
C6 O1 C7 117.47(13)
C26 C21 C22 118.66(16)
C26 C21 H21 120.7
C22 C21 H21 120.7
C23 C22 C21 121.00(17)
C23 C22 H22 119.5
C21 C22 H22 119.5
C22 C23 C24 119.55(16)
C22 C23 H23 120.2
C24 C23 H23 120.2
C25 C24 C23 120.38(17)
C25 C24 H24 119.8
C23 C24 H24 119.8
C24 C25 C26 119.46(16)
C24 C25 H25 120.3
C26 C25 H25 120.3
O21 C26 C21 124.06(15)
O21 C26 C25 115.02(14)
C21 C26 C25 120.92(15)
O21 C27 C28 106.98(13)
O21 C27 H27A 110.3
C28 C27 H27A 110.3
O21 C27 H27B 110.3
C28 C27 H27B 110.3
H27A C27 H27B 108.6
N21 C28 C27 111.73(14)
N21 C28 H28A 109.3
C27 C28 H28A 109.3
N21 C28 H28B 109.3
C27 C28 H28B 109.3
H28A C28 H28B 107.9
N23 C29 C30 109.73(15)
N23 C29 C37 120.91(16)
C30 C29 C37 129.36(16)
N21 C30 C29 102.91(15)
N21 C30 C31 127.24(15)
C29 C30 C31 129.83(16)
C32 C31 C36 119.76(15)
C32 C31 C30 118.26(14)
C36 C31 C30 121.94(15)
C33 C32 C31 120.33(15)
C33 C32 H32 119.8
C31 C32 H32 119.8
C34 C33 C32 118.46(15)
C34 C33 H33 120.8
C32 C33 H33 120.8
C33 C34 C35 122.73(16)
C33 C34 N25 118.46(15)
C35 C34 N25 118.79(15)
C34 C35 C36 118.47(15)
C34 C35 H35 120.8
C36 C35 H35 120.8
C35 C36 C31 120.24(15)
C35 C36 H36 119.9
C31 C36 H36 119.9
N24 C37 C29 178.48(19)
N22 N21 C30 111.33(14)
N22 N21 C28 116.19(13)
C30 N21 C28 132.33(14)
N23 N22 N21 108.10(14)
N22 N23 C29 107.93(14)
O23 N25 O22 124.11(15)
O23 N25 C34 118.00(14)
O22 N25 C34 117.88(14)
C26 O21 C27 117.74(13)

loop_
_geom_bond_atom_site_label_1
_geom_bond_atom_site_label_2
_geom_bond_distance
C1 C6 1.389(2)
C1 C2 1.398(3)
C1 H1 0.9500
C2 C3 1.384(3)
C2 H2 0.9500
C3 C4 1.395(3)
C3 H3 0.9500
C4 C5 1.382(3)
C4 H4 0.9500
C5 C6 1.401(2)
C5 H5 0.9500
C6 O1 1.374(2)
C7 O1 1.428(2)
C7 C8 1.524(2)
C7 H7A 0.9900
C7 H7B 0.9900
C8 N1 1.472(2)
C8 H8A 0.9900
C8 H8B 0.9900
C9 N3 1.363(2)
C9 C10 1.388(2)
C9 C17 1.432(3)
C10 N1 1.354(2)
C10 C11 1.470(2)
C11 C12 1.401(2)
C11 C16 1.402(2)
C12 C13 1.385(3)
C12 H12 0.9500
C13 C14 1.388(2)
C13 H13 0.9500
C14 C15 1.387(2)
C14 N5 1.471(2)
C15 C16 1.392(2)
C15 H15 0.9500
C16 H16 0.9500
C17 N4 1.145(3)
N1 N2 1.355(2)
N2 N3 1.310(2)
N5 O2 1.229(2)
N5 O3 1.231(2)
C21 C26 1.395(2)
C21 C22 1.396(3)
C21 H21 0.9500
C22 C23 1.391(3)
C22 H22 0.9500
C23 C24 1.396(3)
C23 H23 0.9500
C24 C25 1.388(2)
C24 H24 0.9500
C25 C26 1.399(2)
C25 H25 0.9500
C26 O21 1.3751(19)
C27 O21 1.4283(19)
C27 C28 1.516(2)
C27 H27A 0.9900
C27 H27B 0.9900
C28 N21 1.472(2)
C28 H28A 0.9900
C28 H28B 0.9900
C29 N23 1.367(2)
C29 C30 1.389(2)
C29 C37 1.431(2)
C30 N21 1.358(2)
C30 C31 1.474(2)
C31 C32 1.403(2)
C31 C36 1.403(2)
C32 C33 1.389(2)
C32 H32 0.9500
C33 C34 1.386(2)
C33 H33 0.9500
C34 C35 1.389(2)
C34 N25 1.476(2)
C35 C36 1.390(2)
C35 H35 0.9500
C36 H36 0.9500
C37 N24 1.144(2)
N21 N22 1.354(2)
N22 N23 1.307(2)
N25 O23 1.227(2)
N25 O22 1.231(2)

loop_
_geom_torsion_atom_site_label_1
_geom_torsion_atom_site_label_2
_geom_torsion_atom_site_label_3
_geom_torsion_atom_site_label_4
_geom_torsion
C6 C1 C2 C3 1.7(3)
C1 C2 C3 C4 -0.4(3)
C2 C3 C4 C5 -1.5(3)
C3 C4 C5 C6 2.1(3)
C2 C1 C6 O1 179.09(16)
C2 C1 C6 C5 -1.0(3)
C4 C5 C6 O1 179.07(15)
C4 C5 C6 C1 -0.8(3)
O1 C7 C8 N1 80.42(17)
N3 C9 C10 N1 -0.04(19)
C17 C9 C10 N1 -175.68(17)
N3 C9 C10 C11 179.80(16)
C17 C9 C10 C11 4.2(3)
N1 C10 C11 C12 -141.82(17)
C9 C10 C11 C12 38.4(3)
N1 C10 C11 C16 40.2(3)
C9 C10 C11 C16 -139.57(19)
C16 C11 C12 C13 -1.2(3)
C10 C11 C12 C13 -179.18(16)
C11 C12 C13 C14 0.4(3)
C12 C13 C14 C15 0.5(3)
C12 C13 C14 N5 179.80(16)
C13 C14 C15 C16 -0.6(3)
N5 C14 C15 C16 -179.94(15)
C14 C15 C16 C11 -0.2(3)
C12 C11 C16 C15 1.1(3)
C10 C11 C16 C15 178.97(16)
C9 C10 N1 N2 -0.26(18)
C11 C10 N1 N2 179.89(16)
C9 C10 N1 C8 -177.82(16)
C11 C10 N1 C8 2.3(3)
C7 C8 N1 N2 72.69(18)
C7 C8 N1 C10 -109.8(2)
C10 N1 N2 N3 0.48(19)
C8 N1 N2 N3 178.46(14)
N1 N2 N3 C9 -0.49(19)
C10 C9 N3 N2 0.3(2)
C17 C9 N3 N2 176.29(16)
C15 C14 N5 O2 19.0(2)
C13 C14 N5 O2 -160.31(16)
C15 C14 N5 O3 -160.79(17)
C13 C14 N5 O3 19.9(2)
C1 C6 O1 C7 -1.5(2)
C5 C6 O1 C7 178.62(14)
C8 C7 O1 C6 -170.66(13)
C26 C21 C22 C23 -2.0(3)
C21 C22 C23 C24 1.5(3)
C22 C23 C24 C25 0.2(3)
C23 C24 C25 C26 -1.4(3)
C22 C21 C26 O21 -178.70(16)
C22 C21 C26 C25 0.8(2)
C24 C25 C26 O21 -179.59(15)
C24 C25 C26 C21 0.9(2)
O21 C27 C28 N21 -76.83(17)
N23 C29 C30 N21 0.02(18)
C37 C29 C30 N21 179.27(17)
N23 C29 C30 C31 178.79(16)
C37 C29 C30 C31 -2.0(3)
N21 C30 C31 C32 143.44(17)
C29 C30 C31 C32 -35.1(3)
N21 C30 C31 C36 -39.0(3)
C29 C30 C31 C36 142.54(18)
C36 C31 C32 C33 1.2(2)
C30 C31 C32 C33 178.86(15)
C31 C32 C33 C34 -0.2(2)
C32 C33 C34 C35 -1.0(3)
C32 C33 C34 N25 177.87(15)
C33 C34 C35 C36 1.2(3)
N25 C34 C35 C36 -177.72(15)
C34 C35 C36 C31 -0.1(3)
C32 C31 C36 C35 -1.1(3)
C30 C31 C36 C35 -178.62(16)
C29 C30 N21 N22 0.18(18)
C31 C30 N21 N22 -178.63(16)
C29 C30 N21 C28 175.31(16)
C31 C30 N21 C28 -3.5(3)
C27 C28 N21 N22 -73.86(18)
C27 C28 N21 C30 111.20(19)
C30 N21 N22 N23 -0.33(19)
C28 N21 N22 N23 -176.32(14)
N21 N22 N23 C29 0.33(19)
C30 C29 N23 N22 -0.2(2)
C37 C29 N23 N22 -179.55(15)
C33 C34 N25 O23 -19.3(2)
C35 C34 N25 O23 159.69(16)
C33 C34 N25 O22 161.75(16)
C35 C34 N25 O22 -19.3(2)
C21 C26 O21 C27 -4.9(2)
C25 C26 O21 C27 175.55(14)
C28 C27 O21 C26 178.97(13)
